data_7159580
loop_
_publ_author_name
'He, Fengya'
'Sun, Ziyi'
'Li, Chenyue'
'Jiang, Zibin'
'Miao, Hui'
'Li, Qinglin'
'Wu, Chenggui'

_publ_section_title
;
 Regioselective [2 + 1] photocycloaddition of 2-pyridones with diazo
 compounds.
;
_journal_issue 41
_journal_name_full 'Organic &amp; biomolecular chemistry'
_journal_page_first 8273
_journal_page_last 8278
_journal_paper_doi 10.1039/d3ob01354e
_journal_volume 21
_journal_year 2023
_chemical_formula_moiety 'C21 H19 N O3'
_chemical_formula_sum 'C21 H19 N O3'
_chemical_formula_weight 333.37
_space_group_crystal_system monoclinic
_space_group_IT_number 14
_space_group_name_Hall '-P 2yn'
_space_group_name_H-M_alt 'P 1 21/n 1'
_atom_sites_solution_hydrogens geom
_atom_sites_solution_primary dual
_audit_block_doi 10.5517/ccdc.csd.cc2dnkd1
_audit_creation_date 2022-01-03
_audit_creation_method
;
Olex2 1.5
(compiled 2021.10.07 svn.r9718050b for OlexSys, GUI svn.r6410)
;
_audit_update_record
;
2022-12-05 deposited with the CCDC.	2023-10-02 downloaded from the CCDC.
;
_cell_angle_alpha 90
_cell_angle_beta 98.344(7)
_cell_angle_gamma 90
_cell_formula_units_Z 4
_cell_length_a 10.1369(7)
_cell_length_b 11.3965(8)
_cell_length_c 15.5049(11)
_cell_measurement_reflns_used 5127
_cell_measurement_temperature 293(2)
_cell_measurement_theta_max 28.1100
_cell_measurement_theta_min 2.2280
_cell_volume 1772.2(2)
_computing_cell_refinement 'CrysAlisPro 1.171.40.84a (Rigaku OD, 2020)'
_computing_data_collection 'CrysAlisPro 1.171.40.84a (Rigaku OD, 2020)'
_computing_data_reduction 'CrysAlisPro 1.171.40.84a (Rigaku OD, 2020)'
_computing_molecular_graphics 'Olex2 1.5 (Dolomanov et al., 2009)'
_computing_publication_material 'Olex2 1.5 (Dolomanov et al., 2009)'
_computing_structure_refinement 'SHELXL 2018/3 (Sheldrick, 2015)'
_computing_structure_solution 'SHELXT 2018/2 (Sheldrick, 2018)'
_diffrn_ambient_temperature 293(2)
_diffrn_detector 'Hybrid Pixel Array Detector'
_diffrn_detector_area_resol_mean 10.0000
_diffrn_detector_type HyPix
_diffrn_measured_fraction_theta_full 1.000
_diffrn_measured_fraction_theta_max 0.873
_diffrn_measurement_details
;
List of Runs (angles in degrees, time in seconds):

  # Type    Start    End  Width  t~exp~   \w     \q     \k     \f   Frames
#--------------------------------------------------------------------------
  1  \w    -50.00 107.00   0.50    4.58    --   24.18  22.00 -51.00  314
  2  \w     43.00 106.00   0.50    4.58    --   24.18 178.00  90.00  126
  3  \w     49.00 103.00   0.50    4.58    --   24.18 178.00 150.00  108
  4  \w     42.00 106.00   0.50    4.58    --   24.18 178.00 -60.00  128
  5  \w    -48.00 -23.00   0.50    4.58    --   24.18 -22.00 142.00   50
  6  \w   -110.00 -84.00   0.50    4.58    --  -23.24 -22.00 142.00   52
  7  \w    -17.00   8.00   0.50    4.58    --  -23.24 -99.00 -60.00   50
;
_diffrn_measurement_device 'four-circle diffractometer'
_diffrn_measurement_device_type 'XtaLAB Synergy, Single source at offset/far, HyPix'
_diffrn_measurement_method '\w scans'
_diffrn_orient_matrix_type 'CrysAlisPro convention (1999,Acta A55,543-557)'
_diffrn_orient_matrix_UB_11 0.0343104000
_diffrn_orient_matrix_UB_12 0.0124797000
_diffrn_orient_matrix_UB_13 -0.0356724000
_diffrn_orient_matrix_UB_21 -0.0614839000
_diffrn_orient_matrix_UB_22 0.0125623000
_diffrn_orient_matrix_UB_23 -0.0263589000
_diffrn_orient_matrix_UB_31 0.0057695000
_diffrn_orient_matrix_UB_32 0.0597508000
_diffrn_orient_matrix_UB_33 0.0130035000
_diffrn_radiation_monochromator mirror
_diffrn_radiation_probe x-ray
_diffrn_radiation_type 'Mo K\a'
_diffrn_radiation_wavelength 0.71073
_diffrn_reflns_av_R_equivalents 0.0298
_diffrn_reflns_av_unetI/netI 0.0405
_diffrn_reflns_Laue_measured_fraction_full 1.000
_diffrn_reflns_Laue_measured_fraction_max 0.873
_diffrn_reflns_limit_h_max 13
_diffrn_reflns_limit_h_min -13
_diffrn_reflns_limit_k_max 15
_diffrn_reflns_limit_k_min -14
_diffrn_reflns_limit_l_max 19
_diffrn_reflns_limit_l_min -19
_diffrn_reflns_number 12761
_diffrn_reflns_point_group_measured_fraction_full 1.000
_diffrn_reflns_point_group_measured_fraction_max 0.873
_diffrn_reflns_theta_full 25.242
_diffrn_reflns_theta_max 29.675
_diffrn_reflns_theta_min 2.226
_diffrn_source 'micro-focus sealed X-ray tube'
_diffrn_source_type 'PhotonJet (Mo) X-ray Source'
_exptl_absorpt_coefficient_mu 0.084
_exptl_absorpt_correction_T_max 1.00000
_exptl_absorpt_correction_T_min 0.36809
_exptl_absorpt_correction_type multi-scan
_exptl_absorpt_process_details
;
CrysAlisPro 1.171.40.84a (Rigaku Oxford Diffraction, 2020)
Empirical absorption correction using spherical harmonics,
implemented in SCALE3 ABSPACK scaling algorithm.
;
_exptl_crystal_density_diffrn 1.249
_exptl_crystal_F_000 704
_refine_diff_density_max 0.175
_refine_diff_density_min -0.184
_refine_diff_density_rms 0.045
_refine_ls_extinction_method none
_refine_ls_goodness_of_fit_ref 1.072
_refine_ls_hydrogen_treatment constr
_refine_ls_matrix_type full
_refine_ls_number_parameters 227
_refine_ls_number_reflns 4376
_refine_ls_number_restraints 0
_refine_ls_restrained_S_all 1.072
_refine_ls_R_factor_all 0.0711
_refine_ls_R_factor_gt 0.0512
_refine_ls_shift/su_max 0.000
_refine_ls_shift/su_mean 0.000
_refine_ls_structure_factor_coef Fsqd
_refine_ls_weighting_details 'w=1/[\s^2^(Fo^2^)+(0.0694P)^2^+0.2161P] where P=(Fo^2^+2Fc^2^)/3'
_refine_ls_weighting_scheme calc
_refine_ls_wR_factor_gt 0.1366
_refine_ls_wR_factor_ref 0.1496
_reflns_Friedel_coverage 0.000
_reflns_number_gt 3140
_reflns_number_total 4376
_reflns_threshold_expression 'I > 2\s(I)'
_cod_data_source_file d3ob01354e2.cif
_cod_data_source_block mh-01
_cod_depositor_comments 'Adding full bibliography for 7159580--7159581.cif.'
_cod_database_code 7159580
_shelx_shelxl_version_number 2018/3
_shelx_space_group_comment
;
The symmetry employed for this shelxl refinement is uniquely defined
by the following loop, which should always be used as a source of
symmetry information in preference to the above space-group names.
They are only intended as comments.
;
_olex2_refinement_description
;
1. Fixed Uiso
 At 1.2 times of:
  All C(H) groups, All C(H,H) groups
 At 1.5 times of:
  All C(H,H,H) groups
2.a Ternary CH refined with riding coordinates:
 C12(H12), C11(H11)
2.b Secondary CH2 refined with riding coordinates:
 C7(H7A,H7B)
2.c Aromatic/amide H refined with riding coordinates:
 C19(H19), C15(H15), C10(H10), C9(H9), C16(H16), C18(H18), C17(H17), C3(H3),
 C5(H5), C2(H2), C1(H1), C4(H4)
2.d Idealised Me refined as rotating group:
 C21(H21A,H21B,H21C)
;
_olex2_submission_special_instructions 'No special instructions were received'
_oxdiff_exptl_absorpt_empirical_details
;
Empirical correction (ABSPACK) includes:
- Absorption correction using spherical harmonics
- Frame scaling
;
_oxdiff_exptl_absorpt_empirical_full_max 1.837
_oxdiff_exptl_absorpt_empirical_full_min 0.309

loop_
_space_group_symop_operation_xyz
'x, y, z'
'-x+1/2, y+1/2, -z+1/2'
'-x, -y, -z'
'x-1/2, -y-1/2, z-1/2'

loop_
_atom_site_label
_atom_site_type_symbol
_atom_site_fract_x
_atom_site_fract_y
_atom_site_fract_z
_atom_site_U_iso_or_equiv
_atom_site_adp_type
_atom_site_occupancy
_atom_site_site_symmetry_order
_atom_site_calc_flag
_atom_site_refinement_flags_posn
_atom_site_refinement_flags_adp
_atom_site_refinement_flags_occupancy
_atom_site_disorder_assembly
_atom_site_disorder_group
O2 O 0.48031(11) 0.53717(9) 0.88753(7) 0.0506(3) Uani 1 1 d . . . . .
O3 O 0.38450(12) 0.54532(11) 0.74887(7) 0.0632(4) Uani 1 1 d . . . . .
N1 N 0.63953(12) 0.82774(10) 0.71174(8) 0.0415(3) Uani 1 1 d . . . . .
O1 O 0.73652(14) 1.00739(11) 0.73062(10) 0.0748(4) Uani 1 1 d . . . . .
C14 C 0.58674(13) 0.75670(11) 0.89239(8) 0.0344(3) Uani 1 1 d . . . . .
C13 C 0.50535(13) 0.71122(12) 0.81148(8) 0.0360(3) Uani 1 1 d . . . . .
C12 C 0.53387(14) 0.74870(12) 0.72135(9) 0.0383(3) Uani 1 1 d . . . . .
H12 H 0.517478 0.688196 0.676150 0.046 Uiso 1 1 calc R U . . .
C20 C 0.45021(14) 0.59018(13) 0.81148(9) 0.0416(3) Uani 1 1 d . . . . .
C11 C 0.41227(14) 0.79582(14) 0.75226(9) 0.0437(3) Uani 1 1 d . . . . .
H11 H 0.326944 0.763247 0.724789 0.052 Uiso 1 1 calc R U . . .
C19 C 0.52810(16) 0.81974(13) 0.95286(9) 0.0466(4) Uani 1 1 d . . . . .
H19 H 0.437028 0.834889 0.942500 0.056 Uiso 1 1 calc R U . . .
C15 C 0.72214(15) 0.73316(14) 0.90942(10) 0.0459(4) Uani 1 1 d . . . . .
H15 H 0.763231 0.690603 0.869587 0.055 Uiso 1 1 calc R U . . .
C8 C 0.64093(17) 0.94253(13) 0.73650(10) 0.0496(4) Uani 1 1 d . . . . .
C7 C 0.74901(16) 0.77945(14) 0.67068(10) 0.0492(4) Uani 1 1 d . . . . .
H7A H 0.774527 0.703595 0.696182 0.059 Uiso 1 1 calc R U . . .
H7B H 0.825627 0.831121 0.681858 0.059 Uiso 1 1 calc R U . . .
C10 C 0.41393(17) 0.92198(15) 0.77205(10) 0.0522(4) Uani 1 1 d . . . . .
H10 H 0.338380 0.956840 0.788399 0.063 Uiso 1 1 calc R U . . .
C9 C 0.52038(18) 0.98674(14) 0.76709(11) 0.0539(4) Uani 1 1 d . . . . .
H9 H 0.518718 1.064958 0.784000 0.065 Uiso 1 1 calc R U . . .
C6 C 0.70925(16) 0.76580(14) 0.57352(11) 0.0498(4) Uani 1 1 d . . . . .
C16 C 0.79604(17) 0.77311(16) 0.98580(12) 0.0595(5) Uani 1 1 d . . . . .
H16 H 0.886629 0.756229 0.997499 0.071 Uiso 1 1 calc R U . . .
C18 C 0.6030(2) 0.86058(14) 1.02853(10) 0.0591(5) Uani 1 1 d . . . . .
H18 H 0.562576 0.903599 1.068438 0.071 Uiso 1 1 calc R U . . .
C17 C 0.7367(2) 0.83756(15) 1.04455(11) 0.0605(5) Uani 1 1 d . . . . .
H17 H 0.787524 0.865480 1.095168 0.073 Uiso 1 1 calc R U . . .
C21 C 0.4269(2) 0.42049(15) 0.89448(12) 0.0638(5) Uani 1 1 d . . . . .
H21A H 0.447102 0.373321 0.846801 0.096 Uiso 1 1 calc R U . . .
H21B H 0.331946 0.425015 0.892711 0.096 Uiso 1 1 calc R U . . .
H21C H 0.466069 0.385660 0.948551 0.096 Uiso 1 1 calc R U . . .
C3 C 0.68676(18) 0.65688(17) 0.53564(13) 0.0655(5) Uani 1 1 d . . . . .
H3 H 0.699832 0.589875 0.570053 0.079 Uiso 1 1 calc R U . . .
C5 C 0.6921(2) 0.86375(19) 0.52030(13) 0.0736(6) Uani 1 1 d . . . . .
H5 H 0.708453 0.937966 0.544444 0.088 Uiso 1 1 calc R U . . .
C2 C 0.6449(2) 0.6460(2) 0.44680(16) 0.0874(7) Uani 1 1 d . . . . .
H2 H 0.628448 0.572185 0.422034 0.105 Uiso 1 1 calc R U . . .
C1 C 0.6278(3) 0.7443(3) 0.39569(16) 0.0949(8) Uani 1 1 d . . . . .
H1 H 0.600137 0.737376 0.336045 0.114 Uiso 1 1 calc R U . . .
C4 C 0.6514(3) 0.8527(3) 0.43234(15) 0.0963(8) Uani 1 1 d . . . . .
H4 H 0.639788 0.919356 0.397475 0.116 Uiso 1 1 calc R U . . .

loop_
_atom_site_aniso_label
_atom_site_aniso_U_11
_atom_site_aniso_U_22
_atom_site_aniso_U_33
_atom_site_aniso_U_23
_atom_site_aniso_U_13
_atom_site_aniso_U_12
O2 0.0656(7) 0.0455(6) 0.0379(6) 0.0053(4) -0.0017(5) -0.0179(5)
O3 0.0743(8) 0.0662(8) 0.0436(6) 0.0006(5) -0.0098(6) -0.0348(6)
N1 0.0474(7) 0.0408(7) 0.0370(6) 0.0032(5) 0.0081(5) -0.0060(5)
O1 0.0908(10) 0.0523(7) 0.0852(10) 0.0011(6) 0.0253(8) -0.0277(7)
C14 0.0379(7) 0.0336(7) 0.0300(6) 0.0018(5) -0.0007(5) -0.0045(5)
C13 0.0358(7) 0.0409(7) 0.0299(6) 0.0016(5) -0.0004(5) -0.0040(5)
C12 0.0431(8) 0.0412(7) 0.0291(6) 0.0008(5) 0.0006(5) -0.0068(6)
C20 0.0403(7) 0.0488(8) 0.0347(7) 0.0014(6) 0.0020(6) -0.0112(6)
C11 0.0372(7) 0.0556(9) 0.0353(7) 0.0041(6) -0.0043(6) 0.0007(6)
C19 0.0547(9) 0.0493(9) 0.0347(7) 0.0011(6) 0.0031(6) 0.0081(7)
C15 0.0395(8) 0.0549(9) 0.0413(8) -0.0009(6) -0.0005(6) -0.0008(6)
C8 0.0667(10) 0.0416(8) 0.0396(8) 0.0045(6) 0.0052(7) -0.0080(7)
C7 0.0469(8) 0.0548(9) 0.0471(9) 0.0073(7) 0.0101(7) -0.0009(7)
C10 0.0536(9) 0.0583(10) 0.0423(8) 0.0043(7) -0.0012(7) 0.0190(7)
C9 0.0743(11) 0.0401(8) 0.0460(9) 0.0040(6) 0.0049(8) 0.0077(8)
C6 0.0472(9) 0.0586(10) 0.0465(9) 0.0053(7) 0.0168(7) 0.0013(7)
C16 0.0458(9) 0.0729(12) 0.0531(10) 0.0066(8) -0.0150(8) -0.0094(8)
C18 0.0958(14) 0.0457(9) 0.0338(8) -0.0060(6) 0.0023(8) 0.0082(8)
C17 0.0812(13) 0.0521(10) 0.0399(8) 0.0011(7) -0.0188(8) -0.0145(9)
C21 0.0855(13) 0.0467(9) 0.0584(10) 0.0063(8) 0.0078(9) -0.0229(9)
C3 0.0632(11) 0.0668(12) 0.0678(12) -0.0091(9) 0.0136(9) 0.0143(9)
C5 0.0937(15) 0.0737(13) 0.0533(11) 0.0162(9) 0.0100(10) -0.0108(11)
C2 0.0781(14) 0.1081(19) 0.0761(16) -0.0390(14) 0.0113(11) 0.0146(13)
C1 0.0829(16) 0.153(3) 0.0498(12) -0.0082(15) 0.0133(11) 0.0097(16)
C4 0.113(2) 0.121(2) 0.0545(13) 0.0300(13) 0.0109(12) -0.0068(16)

loop_
_atom_type_symbol
_atom_type_description
_atom_type_scat_dispersion_real
_atom_type_scat_dispersion_imag
_atom_type_scat_source
C C 0.0033 0.0016 'International Tables Vol C Tables 4.2.6.8 and 6.1.1.4'
H H 0.0000 0.0000 'International Tables Vol C Tables 4.2.6.8 and 6.1.1.4'
N N 0.0061 0.0033 'International Tables Vol C Tables 4.2.6.8 and 6.1.1.4'
O O 0.0106 0.0060 'International Tables Vol C Tables 4.2.6.8 and 6.1.1.4'

loop_
_geom_angle_atom_site_label_1
_geom_angle_atom_site_label_2
_geom_angle_atom_site_label_3
_geom_angle
_geom_angle_site_symmetry_1
_geom_angle_site_symmetry_3
_geom_angle_publ_flag
C20 O2 C21 116.54(12) . . ?
C12 N1 C7 115.90(12) . . ?
C8 N1 C12 123.71(13) . . ?
C8 N1 C7 120.37(13) . . ?
C19 C14 C13 120.76(12) . . ?
C19 C14 C15 118.88(13) . . ?
C15 C14 C13 120.32(12) . . ?
C14 C13 C12 121.15(11) . . ?
C14 C13 C11 119.76(12) . . ?
C12 C13 C11 57.67(9) . . ?
C20 C13 C14 118.96(11) . . ?
C20 C13 C12 112.32(11) . . ?
C20 C13 C11 112.30(11) . . ?
N1 C12 C13 121.16(11) . . ?
N1 C12 H12 115.0 . . ?
N1 C12 C11 118.48(12) . . ?
C13 C12 H12 115.0 . . ?
C11 C12 C13 61.99(9) . . ?
C11 C12 H12 115.0 . . ?
O2 C20 C13 112.70(11) . . ?
O3 C20 O2 123.56(13) . . ?
O3 C20 C13 123.74(13) . . ?
C13 C11 H11 116.4 . . ?
C12 C11 C13 60.34(9) . . ?
C12 C11 H11 116.4 . . ?
C10 C11 C13 119.76(12) . . ?
C10 C11 C12 115.84(13) . . ?
C10 C11 H11 116.4 . . ?
C14 C19 H19 119.6 . . ?
C14 C19 C18 120.89(15) . . ?
C18 C19 H19 119.6 . . ?
C14 C15 H15 120.1 . . ?
C16 C15 C14 119.85(15) . . ?
C16 C15 H15 120.1 . . ?
N1 C8 C9 116.54(14) . . ?
O1 C8 N1 122.07(16) . . ?
O1 C8 C9 121.34(15) . . ?
N1 C7 H7A 109.4 . . ?
N1 C7 H7B 109.4 . . ?
N1 C7 C6 111.28(13) . . ?
H7A C7 H7B 108.0 . . ?
C6 C7 H7A 109.4 . . ?
C6 C7 H7B 109.4 . . ?
C11 C10 H10 119.3 . . ?
C9 C10 C11 121.33(15) . . ?
C9 C10 H10 119.3 . . ?
C8 C9 H9 118.1 . . ?
C10 C9 C8 123.72(15) . . ?
C10 C9 H9 118.1 . . ?
C3 C6 C7 121.45(15) . . ?
C3 C6 C5 118.27(18) . . ?
C5 C6 C7 120.27(16) . . ?
C15 C16 H16 119.7 . . ?
C17 C16 C15 120.58(16) . . ?
C17 C16 H16 119.7 . . ?
C19 C18 H18 120.1 . . ?
C17 C18 C19 119.83(16) . . ?
C17 C18 H18 120.1 . . ?
C16 C17 H17 120.0 . . ?
C18 C17 C16 119.96(15) . . ?
C18 C17 H17 120.0 . . ?
O2 C21 H21A 109.5 . . ?
O2 C21 H21B 109.5 . . ?
O2 C21 H21C 109.5 . . ?
H21A C21 H21B 109.5 . . ?
H21A C21 H21C 109.5 . . ?
H21B C21 H21C 109.5 . . ?
C6 C3 H3 119.6 . . ?
C6 C3 C2 120.8(2) . . ?
C2 C3 H3 119.6 . . ?
C6 C5 H5 119.6 . . ?
C4 C5 C6 120.8(2) . . ?
C4 C5 H5 119.6 . . ?
C3 C2 H2 120.1 . . ?
C1 C2 C3 119.8(2) . . ?
C1 C2 H2 120.1 . . ?
C2 C1 H1 120.0 . . ?
C4 C1 C2 120.0(2) . . ?
C4 C1 H1 120.0 . . ?
C5 C4 H4 119.8 . . ?
C1 C4 C5 120.4(2) . . ?
C1 C4 H4 119.8 . . ?

loop_
_geom_bond_atom_site_label_1
_geom_bond_atom_site_label_2
_geom_bond_distance
_geom_bond_site_symmetry_2
_geom_bond_publ_flag
O2 C20 1.3206(17) . ?
O2 C21 1.4458(18) . ?
O3 C20 1.2081(17) . ?
N1 C12 1.4238(17) . ?
N1 C8 1.363(2) . ?
N1 C7 1.465(2) . ?
O1 C8 1.2326(19) . ?
C14 C13 1.4909(18) . ?
C14 C19 1.382(2) . ?
C14 C15 1.386(2) . ?
C13 C12 1.5284(18) . ?
C13 C20 1.4884(19) . ?
C13 C11 1.5529(19) . ?
C12 H12 0.9800 . ?
C12 C11 1.486(2) . ?
C11 H11 0.9800 . ?
C11 C10 1.470(2) . ?
C19 H19 0.9300 . ?
C19 C18 1.383(2) . ?
C15 H15 0.9300 . ?
C15 C16 1.383(2) . ?
C8 C9 1.463(2) . ?
C7 H7A 0.9700 . ?
C7 H7B 0.9700 . ?
C7 C6 1.510(2) . ?
C10 H10 0.9300 . ?
C10 C9 1.319(2) . ?
C9 H9 0.9300 . ?
C6 C3 1.378(2) . ?
C6 C5 1.384(2) . ?
C16 H16 0.9300 . ?
C16 C17 1.375(3) . ?
C18 H18 0.9300 . ?
C18 C17 1.368(3) . ?
C17 H17 0.9300 . ?
C21 H21A 0.9600 . ?
C21 H21B 0.9600 . ?
C21 H21C 0.9600 . ?
C3 H3 0.9300 . ?
C3 C2 1.387(3) . ?
C5 H5 0.9300 . ?
C5 C4 1.372(3) . ?
C2 H2 0.9300 . ?
C2 C1 1.369(4) . ?
C1 H1 0.9300 . ?
C1 C4 1.366(4) . ?
C4 H4 0.9300 . ?

loop_
_geom_torsion_atom_site_label_1
_geom_torsion_atom_site_label_2
_geom_torsion_atom_site_label_3
_geom_torsion_atom_site_label_4
_geom_torsion
_geom_torsion_site_symmetry_1
_geom_torsion_site_symmetry_2
_geom_torsion_site_symmetry_3
_geom_torsion_site_symmetry_4
_geom_torsion_publ_flag
N1 C12 C11 C13 -112.23(13) . . . . ?
N1 C12 C11 C10 -1.20(18) . . . . ?
N1 C8 C9 C10 0.4(2) . . . . ?
N1 C7 C6 C3 -107.99(17) . . . . ?
N1 C7 C6 C5 70.8(2) . . . . ?
O1 C8 C9 C10 177.85(16) . . . . ?
C14 C13 C12 N1 0.3(2) . . . . ?
C14 C13 C12 C11 -107.69(14) . . . . ?
C14 C13 C20 O2 1.17(19) . . . . ?
C14 C13 C20 O3 -179.15(14) . . . . ?
C14 C13 C11 C12 110.07(13) . . . . ?
C14 C13 C11 C10 5.5(2) . . . . ?
C14 C19 C18 C17 -0.7(3) . . . . ?
C14 C15 C16 C17 -0.9(3) . . . . ?
C13 C14 C19 C18 179.07(13) . . . . ?
C13 C14 C15 C16 -178.28(14) . . . . ?
C13 C12 C11 C10 111.03(13) . . . . ?
C13 C11 C10 C9 65.4(2) . . . . ?
C12 N1 C8 O1 176.91(14) . . . . ?
C12 N1 C8 C9 -5.7(2) . . . . ?
C12 N1 C7 C6 75.12(16) . . . . ?
C12 C13 C20 O2 151.19(12) . . . . ?
C12 C13 C20 O3 -29.1(2) . . . . ?
C12 C13 C11 C10 -104.61(16) . . . . ?
C12 C11 C10 C9 -3.7(2) . . . . ?
C20 C13 C12 N1 -148.93(13) . . . . ?
C20 C13 C12 C11 103.04(13) . . . . ?
C20 C13 C11 C12 -103.07(13) . . . . ?
C20 C13 C11 C10 152.31(14) . . . . ?
C11 C13 C12 N1 108.03(15) . . . . ?
C11 C13 C20 O2 -145.97(13) . . . . ?
C11 C13 C20 O3 33.7(2) . . . . ?
C11 C10 C9 C8 4.2(2) . . . . ?
C19 C14 C13 C12 119.97(15) . . . . ?
C19 C14 C13 C20 -92.72(17) . . . . ?
C19 C14 C13 C11 51.95(18) . . . . ?
C19 C14 C15 C16 -0.2(2) . . . . ?
C19 C18 C17 C16 -0.5(3) . . . . ?
C15 C14 C13 C12 -62.04(18) . . . . ?
C15 C14 C13 C20 85.27(17) . . . . ?
C15 C14 C13 C11 -130.06(14) . . . . ?
C15 C14 C19 C18 1.1(2) . . . . ?
C15 C16 C17 C18 1.3(3) . . . . ?
C8 N1 C12 C13 -66.75(18) . . . . ?
C8 N1 C12 C11 6.0(2) . . . . ?
C8 N1 C7 C6 -103.43(16) . . . . ?
C7 N1 C12 C13 114.75(15) . . . . ?
C7 N1 C12 C11 -172.49(12) . . . . ?
C7 N1 C8 O1 -4.7(2) . . . . ?
C7 N1 C8 C9 172.77(13) . . . . ?
C7 C6 C3 C2 177.28(17) . . . . ?
C7 C6 C5 C4 -177.65(19) . . . . ?
C6 C3 C2 C1 1.1(3) . . . . ?
C6 C5 C4 C1 -0.4(4) . . . . ?
C21 O2 C20 O3 -1.8(2) . . . . ?
C21 O2 C20 C13 177.90(13) . . . . ?
C3 C6 C5 C4 1.2(3) . . . . ?
C3 C2 C1 C4 -0.3(4) . . . . ?
C5 C6 C3 C2 -1.6(3) . . . . ?
C2 C1 C4 C5 0.0(4) . . . . ?
